data_7233612
loop_
_publ_author_name
'Hamdi Ben Yahia'
'Ute Ch. Rodewald'
'Claus Feldmann'
'Marcus Roming'
'Francois Weill'
'Rainer Pottgen'

_publ_section_title
;
 X-Ray diffraction and SAED characterisations of RE4O4[PO4]Cl (RE = La,
 Pr, and Nd) and photoluminescence properties of Eu3+-doped La4O4[PO4]Cl
;
_journal_name_full 'Journal of Materials Chemistry C'
_journal_page_first 1131
_journal_page_last 1140
_journal_paper_doi 10.1039/C3TC31466A
_journal_volume 2
_journal_year 2014
_chemical_formula_moiety 'Cl1 O8 P1 Pr4'
_chemical_formula_sum 'Cl O8 P Pr4'
_chemical_formula_weight 758.1
_space_group_IT_number 31
_space_group_name_Hall 'P 2ac -2'
_space_group_name_H-M_alt 'P m n 21'
_symmetry_cell_setting orthorhombic
_symmetry_Int_Tables_number 31
_symmetry_space_group_name_Hall 'P 2ac -2'
_symmetry_space_group_name_H-M 'P m n 21'
_cell_angle_alpha 90
_cell_angle_beta 90
_cell_angle_gamma 90
_cell_formula_units_Z 2
_cell_length_a 13.1523(10)
_cell_length_b 5.8211(3)
_cell_length_c 5.8211(3)
_cell_measurement_reflns_used 4679
_cell_measurement_temperature 293
_cell_measurement_theta_max 30.44
_cell_measurement_theta_min 3.1
_cell_volume 445.67(5)
_diffrn_ambient_temperature 293
_diffrn_measured_fraction_theta_full 1
_diffrn_measured_fraction_theta_max 1
_diffrn_measurement_device 'four-cycle diffractometer'
_diffrn_measurement_device_type 'IPDS Stoe'
_diffrn_measurement_method Multi-Scan
_diffrn_radiation_monochromator graphite
_diffrn_radiation_probe x-ray
_diffrn_radiation_source 'X-ray tube'
_diffrn_radiation_type 'Mo K\a'
_diffrn_radiation_wavelength 0.71069
_diffrn_reflns_av_R_equivalents 0.0677
_diffrn_reflns_av_sigmaI/netI 0.0683
_diffrn_reflns_limit_h_max 18
_diffrn_reflns_limit_h_min -18
_diffrn_reflns_limit_k_max 8
_diffrn_reflns_limit_k_min -8
_diffrn_reflns_limit_l_max 8
_diffrn_reflns_limit_l_min -8
_diffrn_reflns_number 4679
_diffrn_reflns_theta_full 30.44
_diffrn_reflns_theta_max 30.44
_diffrn_reflns_theta_min 3.1
_exptl_absorpt_coefficient_mu 21.966
_exptl_absorpt_correction_T_max 0.680
_exptl_absorpt_correction_T_min 0.375
_exptl_absorpt_correction_type gaussian
_exptl_crystal_colour green
_exptl_crystal_density_diffrn 5.6471
_exptl_crystal_description plate
_exptl_crystal_F_000 664
_exptl_crystal_size_max 0.055
_exptl_crystal_size_mid 0.035
_exptl_crystal_size_min 0.016
_refine_diff_density_max 0.83
_refine_diff_density_min -0.63
_refine_ls_abs_structure_details '  291 of Friedel pairs used in the refinement'
_refine_ls_abs_structure_Flack 0.63(11)
_refine_ls_extinction_coef 1030(110)
_refine_ls_extinction_method 'B-C type 1 Gaussian isotropic (Becker & Coppens, 1974)'
_refine_ls_goodness_of_fit_gt 1.03
_refine_ls_goodness_of_fit_ref 1.03
_refine_ls_number_constraints 1
_refine_ls_number_parameters 62
_refine_ls_number_reflns 695
_refine_ls_number_restraints 0
_refine_ls_R_factor_all 0.0268
_refine_ls_R_factor_gt 0.0268
_refine_ls_shift/su_max 0.0003
_refine_ls_shift/su_mean 0.0001
_refine_ls_structure_factor_coef Fsqd
_refine_ls_weighting_details w=1/(\s^2^(I)+0.0009I^2^)
_refine_ls_weighting_scheme sigma
_refine_ls_wR_factor_gt 0.0605
_refine_ls_wR_factor_ref 0.0605
_reflns_number_gt 695
_reflns_number_total 1417
_reflns_threshold_expression I>3\s(I)
_cod_data_source_file c3tc31466a_4.cif
_cod_data_source_block 4
_cod_depositor_comments
;
The following automatic conversions were performed:

data item '_diffrn_radiation_probe' value 'X-ray' was changed to
'x-ray' in accordance with the built-in table derived from the CIF
Core dictionary named 'cif_core.dic' version 2.4.5 last updated on
2014-11-21.

Automatic conversion script
Id: cif_fix_values 6909 2019-04-08 15:41:33Z antanas 
;
_cod_original_sg_symbol_Hall 'P 2ac -2 '
_cod_original_formula_sum 'Cl1 O8 P1 Pr4'
_cod_database_code 7233612

loop_
_symmetry_equiv_pos_site_id
_symmetry_equiv_pos_as_xyz
1 x,y,z
2 -x+1/2,-y,z+1/2
3 x+1/2,-y,z+1/2
4 -x,y,z

loop_
_atom_site_label
_atom_site_type_symbol
_atom_site_fract_x
_atom_site_fract_y
_atom_site_fract_z
_atom_site_adp_type
_atom_site_U_iso_or_equiv
_atom_site_symmetry_multiplicity
_atom_site_occupancy
_atom_site_calc_flag
_atom_site_refinement_flags
_atom_site_disorder_assembly
_atom_site_disorder_group
Pr1 Pr 0.1651(2) 0.9845(6) 0.9422(2) Uani 0.0084(8) 4 1 d . . .
Pr2 Pr 0.3358(3) 0.4925(7) 0.9657(2) Uani 0.0124(9) 4 1 d . . .
O1 O 0.2489(9) 0.256(6) 0.696(5) Uiso 0.002(2) 4 1 d . . .
O2 O 0.2734(13) 0.760(9) 0.703(7) Uiso 0.018(3) 4 1 d . . .
P P 0 0.4544(13) 0.9958(9) Uani 0.013(2) 2 1 d . . .
O3 O 0 0.201(3) 0.955(5) Uani 0.023(5) 2 1 d . . .
O4 O 0.9046(12) 0.566(2) 0.887(2) Uani 0.018(3) 4 1 d . . .
O5 O 0 0.506(5) 0.257(2) Uani 0.020(5) 2 1 d . . .
Cl Cl 0.5 0.060(6) 0.006(4) Uani 0.122(12) 2 1 d . . .

loop_
_atom_site_aniso_label
_atom_site_aniso_type_symbol
_atom_site_aniso_U_11
_atom_site_aniso_U_22
_atom_site_aniso_U_33
_atom_site_aniso_U_12
_atom_site_aniso_U_13
_atom_site_aniso_U_23
Pr1 Pr 0.0078(14) 0.0065(14) 0.0109(15) -0.0020(12) 0.0032(9) -0.0021(8)
Pr2 Pr 0.0146(18) 0.0129(17) 0.0098(14) -0.0016(19) -0.0040(8) 0.0006(11)
P P 0.013(4) 0.014(4) 0.011(3) 0 0 -0.007(2)
O3 O 0.014(8) 0.016(7) 0.040(10) 0 0 -0.013(11)
O4 O 0.020(7) 0.012(6) 0.022(5) 0.006(5) -0.007(5) -0.011(4)
O5 O 0.009(7) 0.031(10) 0.019(6) 0 0 0.004(10)
Cl Cl 0.039(9) 0.17(3) 0.16(2) 0 0 -0.08(2)

loop_
_atom_type_symbol
_atom_type_scat_dispersion_real
_atom_type_scat_dispersion_imag
_atom_type_scat_source
Cl 0.1484 0.1585 'International Tables Vol C tables 4.2.6.8 and 6.1.1.1'
O 0.0106 0.0060 'International Tables Vol C tables 4.2.6.8 and 6.1.1.1'
P 0.1023 0.0942 'International Tables Vol C tables 4.2.6.8 and 6.1.1.1'
Pr -0.2180 2.8214 'International Tables Vol C tables 4.2.6.8 and 6.1.1.1'

loop_
_geom_angle_atom_site_label_1
_geom_angle_atom_site_label_2
_geom_angle_atom_site_label_3
_geom_angle_site_symmetry_1
_geom_angle_site_symmetry_2
_geom_angle_site_symmetry_3
_geom_angle
O3 P O4 . . 1_455 110.4(8)
O3 P O4 . . 4_655 110.4(8)
O3 P O5 . . 1_556 110.4(15)
O4 P O4 1_455 . 4_655 108.3(8)
O4 P O5 1_455 . 1_556 108.6(8)
O4 P O5 4_655 . 1_556 108.6(8)

loop_
_geom_bond_atom_site_label_1
_geom_bond_atom_site_label_2
_geom_bond_site_symmetry_1
_geom_bond_site_symmetry_2
_geom_bond_distance
Pr1 Pr1 . 2_574 3.672(3)
Pr1 Pr1 . 2_575 3.672(3)
Pr1 Pr2 . . 3.641(5)
Pr1 Pr2 . 1_565 3.715(5)
Pr1 Pr2 . 2_564 3.925(4)
Pr1 O1 . 1_565 2.40(3)
Pr1 O1 . 2_565 2.33(3)
Pr1 O2 . . 2.38(4)
Pr1 O2 . 2_575 2.27(5)
Pr1 P . . 3.787(7)
Pr1 P . 1_565 3.506(7)
Pr1 O3 . 1_565 2.511(9)
Pr1 O4 . 4_655 2.624(14)
Pr1 O4 . 4_665 3.521(14)
Pr1 O5 . 1_556 3.98(2)
Pr1 Cl . 2_565 3.350(19)
Pr1 Cl . 2_566 3.95(2)
Pr2 Pr2 . 2_564 3.684(3)
Pr2 Pr2 . 2_565 3.684(3)
Pr2 O1 . . 2.38(3)
Pr2 O1 . 2_565 2.27(3)
Pr2 O2 . . 2.33(5)
Pr2 O2 . 2_565 2.47(4)
Pr2 P . 2_564 3.499(5)
Pr2 P . 2_565 3.779(5)
Pr2 O3 . 2_565 4.00(2)
Pr2 O4 . 3_464 3.504(12)
Pr2 O4 . 3_465 2.636(12)
Pr2 O4 . 4_655 3.224(16)
Pr2 O5 . 2_565 2.478(8)
Pr2 Cl . 1_556 3.33(3)
Pr2 Cl . 1_566 3.95(3)
O1 O2 . 1_545 2.91(6)
O1 O2 . . 2.95(6)
O1 O2 . 2_564 2.88(5)
O1 O2 . 2_565 2.97(5)
O1 P . . 3.886(19)
O1 P . 2_564 3.89(2)
O1 O3 . . 3.62(2)
O1 O4 . 3_464 2.92(3)
O1 O4 . 4_655 2.93(3)
O1 O5 . 2_565 3.60(2)
O1 Cl . 1_556 3.93(2)
O1 Cl . 2_555 3.91(3)
O2 P . 2_564 3.45(3)
O2 O3 . 2_564 3.32(3)
O2 O4 . 3_464 3.15(4)
O2 O4 . 4_655 2.81(3)
O2 O5 . 2_565 3.37(3)
O2 Cl . 1_566 3.88(4)
O2 Cl . 2_565 3.92(3)
P O3 . . 1.496(19)
P O4 . 1_455 1.548(15)
P O4 . 4_655 1.548(15)
P O5 . 1_556 1.549(16)
O3 O4 . 1_445 3.92(2)
O3 O4 . 1_455 2.50(2)
O3 O4 . 4_645 3.92(2)
O3 O4 . 4_655 2.50(2)
O3 O5 . 1_556 2.50(3)
O3 Cl . 2_555 3.02(4)
O3 Cl . 2_556 3.55(4)
O4 O4 . 4_755 2.51(2)
O4 O5 . 1_655 3.892(18)
O4 O5 . 1_656 2.516(18)
O4 Cl . 2_665 3.35(3)
O5 Cl . 2_555 3.60(4)
O5 Cl . 2_565 2.91(4)

loop_
_jana_cell_twin_matrix_id
_jana_cell_twin_volume_fraction
_jana_cell_twin_matrix_1_1
_jana_cell_twin_matrix_1_2
_jana_cell_twin_matrix_1_3
_jana_cell_twin_matrix_2_1
_jana_cell_twin_matrix_2_2
_jana_cell_twin_matrix_2_3
_jana_cell_twin_matrix_3_1
_jana_cell_twin_matrix_3_2
_jana_cell_twin_matrix_3_3
1 0.37(11) 1 0 0 0 1 0 0 0 1
2 0 1 0 0 0 -1 0 0 0 -1
3 0.63(11) -1 0 0 0 -1 0 0 0 -1
